data_9004460
loop_
_publ_author_name
'Hawthorne, F. C.'
'Burns, P. C.'

_publ_section_title
;
 The crystal structure of jorgensenite
;
_journal_name_full 'The Canadian Mineralogist'
_journal_page_first 1509
_journal_page_last 1513
_journal_volume 35
_journal_year 1997
_chemical_formula_sum 'Al6 Ba1.2 F32 H2 Na2 O2 Sr5.8'
_chemical_name_mineral Jorgensenite
_space_group_IT_number 12
_symmetry_space_group_name_Hall '-C 2y'
_symmetry_space_group_name_H-M 'C 1 2/m 1'
_cell_angle_alpha 90
_cell_angle_beta 101.70
_cell_angle_gamma 90
_cell_formula_units_Z 2
_cell_length_a 16.059
_cell_length_b 10.974
_cell_length_c 7.277
_cell_volume 1255.791
_database_code_amcsd 0005533
_exptl_crystal_density_diffrn 4.027
_cod_original_formula_sum 'Sr5.8 Ba1.2 Al6 Na2 (O2 F32) H2'
_cod_database_code 9004460

loop_
_space_group_symop_operation_xyz
x,y,z
1/2+x,1/2+y,z
x,-y,z
1/2+x,1/2-y,z
-x,y,-z
1/2-x,1/2+y,-z
-x,-y,-z
1/2-x,1/2-y,-z

loop_
_atom_site_aniso_label
_atom_site_aniso_U_11
_atom_site_aniso_U_22
_atom_site_aniso_U_33
_atom_site_aniso_U_12
_atom_site_aniso_U_13
_atom_site_aniso_U_23
SrX1 0.03100 0.03900 0.03300 0.00000 0.00400 0.00000
SrX2 0.03400 0.03200 0.03400 0.00000 0.00800 0.00000
BaX2 0.03400 0.03200 0.03400 0.00000 0.00800 0.00000
SrX3 0.03300 0.03600 0.03200 0.00100 0.00600 0.00000
Al1 0.03100 0.02900 0.02500 0.00000 0.00500 0.00000
Al2 0.03100 0.02800 0.02700 0.00000 0.00700 0.00000
Na1 0.03200 0.04200 0.02500 0.00000 0.00000 0.00000
Na2 0.02900 0.03700 0.02600 0.00000 0.01000 0.00000
O-H1 0.02800 0.02200 0.02000 0.00000 0.00100 0.00000
F2 0.04400 0.04900 0.02200 0.00000 0.00200 0.00000
F3 0.03500 0.05600 0.02500 0.00000 -0.00100 0.00000
F4 0.04400 0.03700 0.02600 0.00200 0.00600 -0.00500
F5 0.03600 0.03300 0.03500 -0.00400 0.00800 0.00300
F6 0.03300 0.04000 0.03200 0.00000 0.00800 -0.00100
F7 0.03200 0.05000 0.03900 -0.00600 0.00800 -0.00100
F8 0.05200 0.04900 0.03400 0.00700 0.01200 0.01200
F9 0.04500 0.04800 0.05600 -0.00100 0.00900 -0.02100
F10 0.04000 0.03400 0.03300 0.00000 0.00600 0.00800

loop_
_atom_site_label
_atom_site_fract_x
_atom_site_fract_y
_atom_site_fract_z
_atom_site_occupancy
_atom_site_type_symbol
_atom_site_attached_hydrogens
SrX1 0.00000 0.00000 0.00000 1.00000 Sr 0
SrX2 0.26150 0.00000 0.12910 0.40000 Sr 0
BaX2 0.26150 0.00000 0.12910 0.60000 Ba 0
SrX3 0.35130 0.19470 0.69520 1.00000 Sr 0
Al1 0.16310 0.00000 0.54080 1.00000 Al 0
Al2 0.10800 0.24300 0.79730 1.00000 Al 0
Na1 0.00000 0.50000 0.00000 1.00000 Na 0
Na2 0.00000 0.50000 0.50000 1.00000 Na 0
O-H1 0.42250 0.00000 0.71580 1.00000 O 1
F2 0.24290 0.00000 0.75330 1.00000 F 0
F3 0.09510 0.00000 0.31360 1.00000 F 0
F4 0.11510 0.36600 0.96700 1.00000 F 0
F5 0.22650 0.11630 0.45120 1.00000 F 0
F6 0.22020 0.25350 0.81040 1.00000 F 0
F7 0.00250 0.22820 0.21010 1.00000 F 0
F8 0.09460 0.35560 0.61350 1.00000 F 0
F9 0.09980 0.11820 0.62250 1.00000 F 0
F10 0.12600 0.13520 0.99100 1.00000 F 0

loop_
_cod_changelog_entry_id
_cod_changelog_entry_author
_cod_changelog_entry_date
_cod_changelog_entry_text
1
;cod-tools version 3.8.0
Id: cif_guess_AMCSD_atom_types 9574 2023-05-10 09:00:05Z saulius
;
2023-05-10T18:49:08+03:00
;Derived atom types and hydrogen counts
from atom names that follow the AMCSD naming convention
(Wat == water, O-H == hydroxyl).
;
2
;cod-tools version 3.10.1
Id: cif_fix_AMCSD_aniso_labels 10200 2024-08-01 14:09:44Z saulius
;
2024-08-02T12:20:34+03:00
;Changed the following '_atom_site_aniso_label' values:
'OH1' -> 'O-H1'
;

loop_
_cod_related_entry_id
_cod_related_entry_database
_cod_related_entry_code
1 AMCSD 0005533
